data_4506372
loop_
_publ_author_name
'Rashchenko, S. V.'
'Bekker, T. B.'
'Bakakin, V. V.'
'Seryotkin, Yu. V.'
'Shevchenko, V. S.'
'Kokh, A. E.'
'Stonoga, S. Yu.'

_publ_section_title
;
 New Fluoride Borate Solid--Solution Series Ba4--xSr3+x(BO3)4--yF2+3y
;
_journal_issue 6
_journal_name_full 'Crystal Growth &amp; Design'
_journal_page_first 2955
_journal_paper_doi 10.1021/cg3004933
_journal_volume 12
_journal_year 2012
_chemical_absolute_configuration ad
_chemical_formula_sum 'B3.65 Ba3.12 F3.05 O10.95 Sr3.88'
_chemical_formula_weight 1044.78
_chemical_melting_point 1223
_chemical_name_common 'Barium Strontium Fluoride Borate'
_space_group_IT_number 186
_symmetry_cell_setting hexagonal
_symmetry_Int_Tables_number 186
_symmetry_space_group_name_Hall 'P 6c -2c'
_symmetry_space_group_name_H-M 'P 63 m c'
_atom_sites_solution_primary direct
_atom_sites_solution_secondary difmap
_cell_angle_alpha 90.00
_cell_angle_beta 90.00
_cell_angle_gamma 120.00
_cell_formula_units_Z 2
_cell_length_a 10.87255(18)
_cell_length_b 10.87255(18)
_cell_length_c 6.94718(11)
_cell_measurement_reflns_used 10555
_cell_measurement_temperature 293(2)
_cell_measurement_theta_max 36.9858
_cell_measurement_theta_min 2.1586
_cell_volume 711.22(2)
_computing_cell_refinement
;
CrysAlisPro, Oxford Diffraction Ltd.,
Version 1.171.34.40 (release 27-08-2010 CrysAlis171 .NET)
(compiled Aug 27 2010,11:50:40)
;
_computing_data_collection
;
CrysAlisPro, Oxford Diffraction Ltd.,
Version 1.171.34.40 (release 27-08-2010 CrysAlis171 .NET)
(compiled Aug 27 2010,11:50:40)
;
_computing_data_reduction
;
CrysAlisPro, Oxford Diffraction Ltd.,
Version 1.171.34.40 (release 27-08-2010 CrysAlis171 .NET)
(compiled Aug 27 2010,11:50:40)
;
_computing_structure_refinement 'SHELXL-97 (Sheldrick, 1997)'
_computing_structure_solution 'SHELXS-97 (Sheldrick, 1997)'
_diffrn_ambient_temperature 293(2)
_diffrn_detector_area_resol_mean 10.3457
_diffrn_measured_fraction_theta_full 0.999
_diffrn_measured_fraction_theta_max 0.999
_diffrn_measurement_details
;
  1 omega   58.00  105.00   1.0000   10.0000
omega____ theta____ kappa____ phi______ frames
    -       -0.3125  179.0000  150.0000 47

  2 omega  -50.00    9.00   1.0000   10.0000
omega____ theta____ kappa____ phi______ frames
    -       -0.3125   70.0000    8.0000 59

  3 omega   18.00  100.00   1.0000   10.0000
omega____ theta____ kappa____ phi______ frames
    -       -0.3125   70.0000    8.0000 82

  4 omega  113.00  143.00   1.0000   25.0000
omega____ theta____ kappa____ phi______ frames
    -       42.7275  125.0000  120.0000 30

  5 omega   96.00  143.00   1.0000   25.0000
omega____ theta____ kappa____ phi______ frames
    -       42.7275  125.0000 -120.0000 47

  6 omega   32.00  112.00   1.0000   25.0000
omega____ theta____ kappa____ phi______ frames
    -       42.7275 -125.0000 -120.0000 80

  7 omega  -18.00   15.00   1.0000   25.0000
omega____ theta____ kappa____ phi______ frames
    -       42.7275  108.0000   45.0000 33

  8 omega  104.00  139.00   1.0000   25.0000
omega____ theta____ kappa____ phi______ frames
    -       42.7275  125.0000   60.0000 35

  9 omega  -64.00  -22.00   1.0000   25.0000
omega____ theta____ kappa____ phi______ frames
    -      -43.3525  -37.0000   60.0000 42

 10 omega -146.00  -79.00   1.0000   25.0000
omega____ theta____ kappa____ phi______ frames
    -      -43.3525  -99.0000  120.0000 67

 11 omega -101.00    4.00   1.0000   25.0000
omega____ theta____ kappa____ phi______ frames
    -      -43.3525  -77.0000   90.0000 105

 12 omega -104.00    5.00   1.0000   25.0000
omega____ theta____ kappa____ phi______ frames
    -      -43.3525  -77.0000  -90.0000 109

 13 omega -152.00   -3.00   1.0000   25.0000
omega____ theta____ kappa____ phi______ frames
    -      -43.3525  -70.0000  171.0000 149

 14 omega -144.00  -81.00   1.0000   25.0000
omega____ theta____ kappa____ phi______ frames
    -      -43.3525 -125.0000  -60.0000 63

 15 omega -147.00    0.00   1.0000   25.0000
omega____ theta____ kappa____ phi______ frames
    -      -43.3525  -57.0000  -30.0000 147

 16 omega -152.00 -126.00   1.0000   25.0000
omega____ theta____ kappa____ phi______ frames
    -      -43.3525  -77.0000  -90.0000 26

 17 omega  -42.00   56.00   1.0000   25.0000
omega____ theta____ kappa____ phi______ frames
    -      -43.3525   37.0000 -150.0000 98

 18 omega  -32.00   58.00   1.0000   25.0000
omega____ theta____ kappa____ phi______ frames
    -      -43.3525   37.0000   30.0000 90
;
_diffrn_measurement_device_type 'Xcalibur, Ruby, Gemini ultra'
_diffrn_measurement_method '\w scans'
_diffrn_orient_matrix_UB_11 -0.0162264000
_diffrn_orient_matrix_UB_12 0.0315679000
_diffrn_orient_matrix_UB_13 0.0780280000
_diffrn_orient_matrix_UB_21 -0.0732165000
_diffrn_orient_matrix_UB_22 -0.0500590000
_diffrn_orient_matrix_UB_23 -0.0112724000
_diffrn_orient_matrix_UB_31 0.0068162000
_diffrn_orient_matrix_UB_32 -0.0466038000
_diffrn_orient_matrix_UB_33 0.0649201000
_diffrn_radiation_monochromator graphite
_diffrn_radiation_probe x-ray
_diffrn_radiation_type 'Mo K\a'
_diffrn_radiation_wavelength 0.71073
_diffrn_reflns_av_R_equivalents 0.0600
_diffrn_reflns_av_sigmaI/netI 0.0228
_diffrn_reflns_limit_h_max 18
_diffrn_reflns_limit_h_min -18
_diffrn_reflns_limit_k_max 18
_diffrn_reflns_limit_k_min -18
_diffrn_reflns_limit_l_max 11
_diffrn_reflns_limit_l_min -11
_diffrn_reflns_number 24018
_diffrn_reflns_theta_full 37.07
_diffrn_reflns_theta_max 37.07
_diffrn_reflns_theta_min 2.16
_diffrn_source 'fine-focus sealed tube'
_diffrn_source_type 'Enhance (Mo) X-ray Source'
_exptl_absorpt_coefficient_mu 22.942
_exptl_absorpt_correction_T_max 1.00000
_exptl_absorpt_correction_T_min 0.35384
_exptl_absorpt_correction_type multi-scan
_exptl_absorpt_process_details
;
CrysAlisPro, Oxford Diffraction Ltd.,
Version 1.171.34.40 (release 27-08-2010 CrysAlis171 .NET)
(compiled Aug 27 2010,11:50:40)
Empirical absorption correction using spherical harmonics,
 implemented in SCALE3 ABSPACK scaling algorithm.
;
_exptl_crystal_colour colourless
_exptl_crystal_density_diffrn 4.879
_exptl_crystal_description tabular
_exptl_crystal_F_000 913
_exptl_crystal_recrystallization_method 'BaSrBO3F + NaF equimolar system'
_exptl_crystal_size_max 0.13
_exptl_crystal_size_mid 0.09
_exptl_crystal_size_min 0.04
_refine_diff_density_max 2.071
_refine_diff_density_min -3.301
_refine_diff_density_rms 0.409
_refine_ls_abs_structure_details 'Flack H D (1983), Acta Cryst. A39, 876-881'
_refine_ls_abs_structure_Flack 0.024(12)
_refine_ls_extinction_method none
_refine_ls_goodness_of_fit_ref 1.101
_refine_ls_matrix_type full
_refine_ls_number_parameters 54
_refine_ls_number_reflns 1353
_refine_ls_number_restraints 1
_refine_ls_restrained_S_all 1.101
_refine_ls_R_factor_all 0.0376
_refine_ls_R_factor_gt 0.0346
_refine_ls_shift/su_max 0.001
_refine_ls_shift/su_mean 0.000
_refine_ls_structure_factor_coef Fsqd
_refine_ls_weighting_details 'calc w=1/[\s^2^(Fo^2^)+(0.0539P)^2^+1.2792P] where P=(Fo^2^+2Fc^2^)/3'
_refine_ls_weighting_scheme calc
_refine_ls_wR_factor_gt 0.0828
_refine_ls_wR_factor_ref 0.0844
_reflns_number_gt 1287
_reflns_number_total 1353
_reflns_threshold_expression >2sigma(I)
_cod_data_source_file cg3004933_si_001.cif
_cod_data_source_block all
_cod_database_code 4506372

loop_
_symmetry_equiv_pos_as_xyz
'x, y, z'
'-y, x-y, z'
'-x+y, -x, z'
'-x, -y, z+1/2'
'y, -x+y, z+1/2'
'x-y, x, z+1/2'
'-y, -x, z'
'-x+y, y, z'
'x, x-y, z'
'y, x, z+1/2'
'x-y, -y, z+1/2'
'-x, -x+y, z+1/2'

loop_
_atom_site_label
_atom_site_type_symbol
_atom_site_fract_x
_atom_site_fract_y
_atom_site_fract_z
_atom_site_U_iso_or_equiv
_atom_site_adp_type
_atom_site_occupancy
_atom_site_symmetry_multiplicity
_atom_site_calc_flag
_atom_site_refinement_flags
Ba Ba 0.72943(4) 0.864715(19) 0.46423(4) 0.01436(10) Uani 1 2 d S
Sr Sr 0.47203(4) 0.52797(4) 0.11800(11) 0.01894(14) Uani 1 2 d S
MBA Ba 0.6667 0.3333 0.22322(16) 0.0116(3) Uani 0.118(13) 6 d SP
MSR Sr 0.6667 0.3333 0.22322(16) 0.0116(3) Uani 0.882(13) 6 d SP
O1 O 0.6929(8) 0.8465(4) 0.0821(9) 0.0244(11) Uani 1 2 d S
O2 O 0.9050(5) 0.5933(4) 0.3159(6) 0.0219(7) Uani 1 1 d .
B1 B 0.6279(7) 0.8140(3) 0.9054(10) 0.0101(9) Uani 1 2 d S
F1 F 0.0000 0.0000 0.3084(17) 0.0302(18) Uani 1 6 d S
X1O O 0.3333 0.6667 0.1186(15) 0.0231(18) Uani 0.65(6) 6 d SP
X1F F 0.3333 0.6667 0.1186(15) 0.0231(18) Uani 0.35(6) 6 d SP
X2O O 0.4061(10) 0.5939(10) 0.410(3) 0.031(4) Uiso 0.43(4) 2 d SP
X2F F 0.461(2) 0.6259(18) 0.440(3) 0.035(4) Uiso 0.117(19) 1 d P
X2FC F 0.461(2) 0.6259(18) 0.440(3) 0.035(4) Uiso 0.17 1 d P
B2 B 0.391(3) 0.6956(17) 0.310(4) 0.010 Uiso 0.216(19) 2 d SP

loop_
_atom_site_aniso_label
_atom_site_aniso_U_11
_atom_site_aniso_U_22
_atom_site_aniso_U_33
_atom_site_aniso_U_23
_atom_site_aniso_U_13
_atom_site_aniso_U_12
Ba 0.01985(16) 0.01372(12) 0.01156(15) 0.00133(7) 0.00266(15) 0.00993(8)
Sr 0.0180(2) 0.0180(2) 0.0183(3) 0.00651(11) -0.00651(11) 0.0070(2)
MBA 0.0110(3) 0.0110(3) 0.0129(4) 0.000 0.000 0.00548(14)
MSR 0.0110(3) 0.0110(3) 0.0129(4) 0.000 0.000 0.00548(14)
O1 0.029(3) 0.029(2) 0.015(2) -0.0026(11) -0.005(2) 0.0147(14)
O2 0.0266(17) 0.0205(16) 0.0254(18) 0.0020(13) 0.0111(15) 0.0170(14)
B1 0.008(2) 0.0111(18) 0.010(2) 0.0008(9) 0.0015(18) 0.0038(10)
F1 0.028(2) 0.028(2) 0.035(5) 0.000 0.000 0.0138(12)
X1O 0.026(3) 0.026(3) 0.017(4) 0.000 0.000 0.0131(14)
X1F 0.026(3) 0.026(3) 0.017(4) 0.000 0.000 0.0131(14)

loop_
_atom_type_symbol
_atom_type_description
_atom_type_scat_dispersion_real
_atom_type_scat_dispersion_imag
_atom_type_scat_source
B B 0.0013 0.0007 'International Tables Vol C Tables 4.2.6.8 and 6.1.1.4'
O O 0.0106 0.0060 'International Tables Vol C Tables 4.2.6.8 and 6.1.1.4'
F F 0.0171 0.0103 'International Tables Vol C Tables 4.2.6.8 and 6.1.1.4'
Sr Sr -1.5307 3.2498 'International Tables Vol C Tables 4.2.6.8 and 6.1.1.4'
Ba Ba -0.3244 2.2819 'International Tables Vol C Tables 4.2.6.8 and 6.1.1.4'

loop_
_geom_angle_atom_site_label_1
_geom_angle_atom_site_label_2
_geom_angle_atom_site_label_3
_geom_angle
_geom_angle_site_symmetry_1
_geom_angle_site_symmetry_3
O1 Ba F1 74.4(3) . 1_665
O1 Ba X2FC 79.7(4) . 9_565
F1 Ba X2FC 144.5(4) 1_665 9_565
O1 Ba X2F 79.7(4) . 9_565
F1 Ba X2F 144.5(4) 1_665 9_565
X2FC Ba X2F 0.000(1) 9_565 9_565
O1 Ba X2F 79.7(4) . .
F1 Ba X2F 144.5(4) 1_665 .
X2FC Ba X2F 48.3(7) 9_565 .
X2F Ba X2F 48.3(7) 9_565 .
O1 Ba O1 109.50(13) . 5_565
F1 Ba O1 75.94(15) 1_665 5_565
X2FC Ba O1 90.6(4) 9_565 5_565
X2F Ba O1 90.6(4) 9_565 5_565
X2F Ba O1 136.7(4) . 5_565
O1 Ba O1 109.50(13) . 6_655
F1 Ba O1 75.94(15) 1_665 6_655
X2FC Ba O1 136.7(4) 9_565 6_655
X2F Ba O1 136.7(4) 9_565 6_655
X2F Ba O1 90.6(4) . 6_655
O1 Ba O1 122.5(2) 5_565 6_655
O1 Ba O2 68.63(8) . 3_675
F1 Ba O2 89.10(11) 1_665 3_675
X2FC Ba O2 58.6(4) 9_565 3_675
X2F Ba O2 58.6(4) 9_565 3_675
X2F Ba O2 103.8(4) . 3_675
O1 Ba O2 48.56(14) 5_565 3_675
O1 Ba O2 164.68(14) 6_655 3_675
O1 Ba O2 68.63(8) . 8_655
F1 Ba O2 89.10(11) 1_665 8_655
X2FC Ba O2 103.8(4) 9_565 8_655
X2F Ba O2 103.8(4) 9_565 8_655
X2F Ba O2 58.6(4) . 8_655
O1 Ba O2 164.68(14) 5_565 8_655
O1 Ba O2 48.56(14) 6_655 8_655
O2 Ba O2 136.03(16) 3_675 8_655
O1 Ba O2 138.82(15) . 10
F1 Ba O2 135.4(2) 1_665 10
X2FC Ba O2 60.0(4) 9_565 10
X2F Ba O2 60.0(4) 9_565 10
X2F Ba O2 79.7(4) . 10
O1 Ba O2 65.61(14) 5_565 10
O1 Ba O2 106.02(14) 6_655 10
O2 Ba O2 82.22(10) 3_675 10
O2 Ba O2 126.38(11) 8_655 10
O1 Ba O2 138.82(15) . 5_565
F1 Ba O2 135.4(2) 1_665 5_565
X2FC Ba O2 79.7(4) 9_565 5_565
X2F Ba O2 79.7(4) 9_565 5_565
X2F Ba O2 60.0(4) . 5_565
O1 Ba O2 106.02(14) 5_565 5_565
O1 Ba O2 65.61(14) 6_655 5_565
O2 Ba O2 126.38(11) 3_675 5_565
O2 Ba O2 82.22(10) 8_655 5_565
O2 Ba O2 46.26(15) 10 5_565
X2O Sr X2FC 150.3(7) . 4_664
X2O Sr X2F 150.3(7) . 4_664
X2FC Sr X2F 0.0(8) 4_664 4_664
X2O Sr X2FC 150.3(7) . 10_554
X2FC Sr X2FC 22.1(9) 4_664 10_554
X2F Sr X2FC 22.1(9) 4_664 10_554
X2O Sr X2F 150.3(7) . 10_554
X2FC Sr X2F 22.1(9) 4_664 10_554
X2F Sr X2F 22.1(9) 4_664 10_554
X2FC Sr X2F 0.0(11) 10_554 10_554
X2O Sr O2 80.1(4) . 8_655
X2FC Sr O2 85.1(4) 4_664 8_655
X2F Sr O2 85.1(4) 4_664 8_655
X2FC Sr O2 71.3(5) 10_554 8_655
X2F Sr O2 71.3(5) 10_554 8_655
X2O Sr O2 80.1(4) . 2_655
X2FC Sr O2 71.3(5) 4_664 2_655
X2F Sr O2 71.3(5) 4_664 2_655
X2FC Sr O2 85.1(4) 10_554 2_655
X2F Sr O2 85.1(4) 10_554 2_655
O2 Sr O2 75.48(19) 8_655 2_655
X2O Sr X2F 12.8(4) . .
X2FC Sr X2F 146.1(6) 4_664 .
X2F Sr X2F 146.1(6) 4_664 .
X2FC Sr X2F 139.3(7) 10_554 .
X2F Sr X2F 139.3(7) 10_554 .
O2 Sr X2F 68.1(4) 8_655 .
O2 Sr X2F 81.8(4) 2_655 .
X2O Sr X2FC 12.8(4) . 7_665
X2FC Sr X2FC 139.3(7) 4_664 7_665
X2F Sr X2FC 139.3(7) 4_664 7_665
X2FC Sr X2FC 146.1(6) 10_554 7_665
X2F Sr X2FC 146.1(6) 10_554 7_665
O2 Sr X2FC 81.8(4) 8_655 7_665
O2 Sr X2FC 68.1(4) 2_655 7_665
X2F Sr X2FC 21.7(9) . 7_665
X2O Sr X2F 12.8(4) . 7_665
X2FC Sr X2F 139.3(7) 4_664 7_665
X2F Sr X2F 139.3(7) 4_664 7_665
X2FC Sr X2F 146.1(6) 10_554 7_665
X2F Sr X2F 146.1(6) 10_554 7_665
O2 Sr X2F 81.8(4) 8_655 7_665
O2 Sr X2F 68.1(4) 2_655 7_665
X2F Sr X2F 21.7(9) . 7_665
X2FC Sr X2F 0.0(8) 7_665 7_665
X2O Sr X1O 58.4(6) . .
X2FC Sr X1O 147.6(5) 4_664 .
X2F Sr X1O 147.6(5) 4_664 .
X2FC Sr X1O 147.6(5) 10_554 .
X2F Sr X1O 147.6(5) 10_554 .
O2 Sr X1O 124.57(19) 8_655 .
O2 Sr X1O 124.57(19) 2_655 .
X2F Sr X1O 65.7(5) . .
X2FC Sr X1O 65.7(5) 7_665 .
X2F Sr X1O 65.7(5) 7_665 .
X2O MBA X2O 54.9(8) 5_554 6_654
X2O MBA X2O 54.9(8) 5_554 4_664
X2O MBA X2O 54.9(8) 6_654 4_664
X2O MBA X2FC 12.5(4) 5_554 5_554
X2O MBA X2FC 55.3(4) 6_654 5_554
X2O MBA X2FC 66.4(7) 4_664 5_554
X2O MBA X2F 12.5(4) 5_554 5_554
X2O MBA X2F 55.3(4) 6_654 5_554
X2O MBA X2F 66.4(7) 4_664 5_554
X2FC MBA X2F 0.0(8) 5_554 5_554
X2O MBA X2FC 12.5(4) 5_554 12_654
X2O MBA X2FC 66.4(7) 6_654 12_654
X2O MBA X2FC 55.3(4) 4_664 12_654
X2FC MBA X2FC 21.1(8) 5_554 12_654
X2F MBA X2FC 21.1(8) 5_554 12_654
X2O MBA X2F 12.5(4) 5_554 12_654
X2O MBA X2F 66.4(7) 6_654 12_654
X2O MBA X2F 55.3(4) 4_664 12_654
X2FC MBA X2F 21.1(8) 5_554 12_654
X2F MBA X2F 21.1(8) 5_554 12_654
X2FC MBA X2F 0.0(16) 12_654 12_654
X2O MBA X2FC 55.3(4) 5_554 11_664
X2O MBA X2FC 12.5(4) 6_654 11_664
X2O MBA X2FC 66.4(7) 4_664 11_664
X2FC MBA X2FC 52.4(7) 5_554 11_664
X2F MBA X2FC 52.4(7) 5_554 11_664
X2FC MBA X2FC 67.7(7) 12_654 11_664
X2F MBA X2FC 67.7(7) 12_654 11_664
X2O MBA X2F 55.3(4) 5_554 11_664
X2O MBA X2F 12.5(4) 6_654 11_664
X2O MBA X2F 66.4(7) 4_664 11_664
X2FC MBA X2F 52.4(7) 5_554 11_664
X2F MBA X2F 52.4(7) 5_554 11_664
X2FC MBA X2F 67.7(7) 12_654 11_664
X2F MBA X2F 67.7(7) 12_654 11_664
X2FC MBA X2F 0.0(10) 11_664 11_664
X2O MBA X2FC 66.4(7) 5_554 6_654
X2O MBA X2FC 12.5(4) 6_654 6_654
X2O MBA X2FC 55.3(4) 4_664 6_654
X2FC MBA X2FC 67.7(7) 5_554 6_654
X2F MBA X2FC 67.7(7) 5_554 6_654
X2FC MBA X2FC 77.4(9) 12_654 6_654
X2F MBA X2FC 77.4(9) 12_654 6_654
X2FC MBA X2FC 21.1(8) 11_664 6_654
X2F MBA X2FC 21.1(8) 11_664 6_654
X2O MBA X2F 66.4(7) 5_554 6_654
X2O MBA X2F 12.5(4) 6_654 6_654
X2O MBA X2F 55.3(4) 4_664 6_654
X2FC MBA X2F 67.7(7) 5_554 6_654
X2F MBA X2F 67.7(7) 5_554 6_654
X2FC MBA X2F 77.4(9) 12_654 6_654
X2F MBA X2F 77.4(9) 12_654 6_654
X2FC MBA X2F 21.1(8) 11_664 6_654
X2F MBA X2F 21.1(8) 11_664 6_654
X2FC MBA X2F 0.0(11) 6_654 6_654
X2O MBA X2FC 55.3(4) 5_554 4_664
X2O MBA X2FC 66.4(7) 6_654 4_664
X2O MBA X2FC 12.5(4) 4_664 4_664
X2FC MBA X2FC 67.7(7) 5_554 4_664
X2F MBA X2FC 67.7(7) 5_554 4_664
X2FC MBA X2FC 52.4(7) 12_654 4_664
X2F MBA X2FC 52.4(7) 12_654 4_664
X2FC MBA X2FC 77.4(9) 11_664 4_664
X2F MBA X2FC 77.4(9) 11_664 4_664
X2FC MBA X2FC 67.7(7) 6_654 4_664
X2F MBA X2FC 67.7(7) 6_654 4_664
B1 O1 Ba 160.9(5) 1_554 .
B1 O1 Ba 89.8(3) 1_554 6_654
Ba O1 Ba 102.21(16) . 6_654
B1 O1 Ba 89.8(3) 1_554 5_564
Ba O1 Ba 102.21(16) . 5_564
Ba O1 Ba 101.2(2) 6_654 5_564
B1 O1 Sr 76.8(3) 1_554 .
Ba O1 Sr 90.36(17) . .
Ba O1 Sr 80.70(3) 6_654 .
Ba O1 Sr 166.5(2) 5_564 .
B1 O1 Sr 76.8(3) 1_554 2_665
Ba O1 Sr 90.36(17) . 2_665
Ba O1 Sr 166.5(2) 6_654 2_665
Ba O1 Sr 80.70(3) 5_564 2_665
Sr O1 Sr 94.4(2) . 2_665
B1 O2 Sr 173.4(4) 6_654 3_665
B1 O2 Sr 95.5(3) 6_654 6_655
Sr O2 Sr 90.19(12) 3_665 6_655
B1 O2 MBA 87.2(3) 6_654 .
Sr O2 MBA 89.69(12) 3_665 .
Sr O2 MBA 88.70(12) 6_655 .
B1 O2 Ba 86.3(3) 6_654 2_765
Sr O2 Ba 97.32(14) 3_665 2_765
Sr O2 Ba 87.33(13) 6_655 2_765
MBA O2 Ba 171.95(16) . 2_765
B1 O2 Ba 86.0(3) 6_654 6_654
Sr O2 Ba 88.33(12) 3_665 6_654
Sr O2 Ba 178.52(15) 6_655 6_654
MBA O2 Ba 91.21(13) . 6_654
Ba O2 Ba 92.93(11) 2_765 6_654
O1 B1 O2 120.8(3) 1_556 5_565
O1 B1 O2 120.8(3) 1_556 10
O2 B1 O2 118.4(6) 5_565 10
O1 B1 MSR 141.0(5) 1_556 4_665
O2 B1 MSR 66.1(3) 5_565 4_665
O2 B1 MSR 66.1(3) 10 4_665
O1 B1 MBA 141.0(5) 1_556 4_665
O2 B1 MBA 66.1(3) 5_565 4_665
O2 B1 MBA 66.1(3) 10 4_665
MSR B1 MBA 0.0 4_665 4_665
O1 B1 Sr 77.5(3) 1_556 1_556
O2 B1 Sr 58.1(2) 5_565 1_556
O2 B1 Sr 137.4(4) 10 1_556
MSR B1 Sr 76.41(13) 4_665 1_556
MBA B1 Sr 76.41(13) 4_665 1_556
O1 B1 Sr 77.5(3) 1_556 2_666
O2 B1 Sr 137.4(4) 5_565 2_666
O2 B1 Sr 58.1(2) 10 2_666
MSR B1 Sr 76.41(13) 4_665 2_666
MBA B1 Sr 76.41(13) 4_665 2_666
Sr B1 Sr 94.74(19) 1_556 2_666
O1 B1 Ba 64.5(3) 1_556 6_655
O2 B1 Ba 68.1(3) 5_565 6_655
O2 B1 Ba 145.6(4) 10 6_655
MSR B1 Ba 134.02(11) 4_665 6_655
MBA B1 Ba 134.02(11) 4_665 6_655
Sr B1 Ba 76.19(7) 1_556 6_655
Sr B1 Ba 142.0(3) 2_666 6_655
O1 B1 Ba 64.5(3) 1_556 5_565
O2 B1 Ba 145.6(4) 5_565 5_565
O2 B1 Ba 68.1(3) 10 5_565
MSR B1 Ba 134.02(11) 4_665 5_565
MBA B1 Ba 134.02(11) 4_665 5_565
Sr B1 Ba 142.0(3) 1_556 5_565
Sr B1 Ba 76.19(7) 2_666 5_565
Ba B1 Ba 88.45(16) 6_655 5_565
O1 B1 Ba 136.2(5) 1_556 .
O2 B1 Ba 68.8(3) 5_565 .
O2 B1 Ba 68.8(3) 10 .
MSR B1 Ba 82.80(18) 4_665 .
MBA B1 Ba 82.80(18) 4_665 .
Sr B1 Ba 126.93(14) 1_556 .
Sr B1 Ba 126.93(14) 2_666 .
Ba B1 Ba 85.04(14) 6_655 .
Ba B1 Ba 85.04(14) 5_565 .
Ba F1 Ba 105.7(3) 3_565 1_445
Ba F1 Ba 105.7(3) 3_565 2_655
Ba F1 Ba 105.7(3) 1_445 2_655
B2 X1O B2 38(2) 2_665 .
B2 X1O B2 38(2) 2_665 3_565
B2 X1O B2 38(2) . 3_565
B2 X1O Sr 79.1(6) 2_665 2_665
B2 X1O Sr 79.1(6) . 2_665
B2 X1O Sr 112.4(13) 3_565 2_665
B2 X1O Sr 79.1(6) 2_665 3_565
B2 X1O Sr 112.4(13) . 3_565
B2 X1O Sr 79.1(6) 3_565 3_565
Sr X1O Sr 120.000(2) 2_665 3_565
B2 X1O Sr 112.4(13) 2_665 .
B2 X1O Sr 79.1(6) . .
B2 X1O Sr 79.1(6) 3_565 .
Sr X1O Sr 120.000(2) 2_665 .
Sr X1O Sr 120.000(2) 3_565 .
B2 X1O MBA 157.7(13) 2_665 4_664
B2 X1O MBA 157.7(13) . 4_664
B2 X1O MBA 157.7(13) 3_565 4_664
Sr X1O MBA 89.9(2) 2_665 4_664
Sr X1O MBA 89.9(2) 3_565 4_664
Sr X1O MBA 89.9(2) . 4_664
B2 X1O MSR 157.7(13) 2_665 4_664
B2 X1O MSR 157.7(13) . 4_664
B2 X1O MSR 157.7(13) 3_565 4_664
Sr X1O MSR 89.9(2) 2_665 4_664
Sr X1O MSR 89.9(2) 3_565 4_664
Sr X1O MSR 89.9(2) . 4_664
MBA X1O MSR 0.0 4_664 4_664
X2F X2O X2FC 115(6) . 7_665
X2F X2O X2F 115(6) . 7_665
X2FC X2O X2F 0(6) 7_665 7_665
X2F X2O B2 141(3) . 3_565
X2FC X2O B2 102(3) 7_665 3_565
X2F X2O B2 102(3) 7_665 3_565
X2F X2O B2 102(3) . .
X2FC X2O B2 141(3) 7_665 .
X2F X2O B2 141(3) 7_665 .
B2 X2O B2 40(3) 3_565 .
X2F X2O Sr 97(3) . .
X2FC X2O Sr 97(3) 7_665 .
X2F X2O Sr 97(3) 7_665 .
B2 X2O Sr 89.2(14) 3_565 .
B2 X2O Sr 89.2(14) . .
X2F X2O MSR 84(3) . 4_665
X2FC X2O MSR 84(3) 7_665 4_665
X2F X2O MSR 84(3) 7_665 4_665
B2 X2O MSR 90.2(14) 3_565 4_665
B2 X2O MSR 90.2(14) . 4_665
Sr X2O MSR 179.3(10) . 4_665
X2F X2O MBA 84(3) . 4_665
X2FC X2O MBA 84(3) 7_665 4_665
X2F X2O MBA 84(3) 7_665 4_665
B2 X2O MBA 90.2(14) 3_565 4_665
B2 X2O MBA 90.2(14) . 4_665
Sr X2O MBA 179.3(10) . 4_665
MSR X2O MBA 0.0 4_665 4_665
X2F X2O Sr 58(3) . 4_665
X2FC X2O Sr 58(3) 7_665 4_665
X2F X2O Sr 58(3) 7_665 4_665
B2 X2O Sr 160.0(13) 3_565 4_665
B2 X2O Sr 160.0(13) . 4_665
Sr X2O Sr 90.7(6) . 4_665
MSR X2O Sr 90.0(6) 4_665 4_665
MBA X2O Sr 90.0(6) 4_665 4_665
X2F X2O Ba 137(3) . 3_565
X2FC X2O Ba 22(3) 7_665 3_565
X2F X2O Ba 22(3) 7_665 3_565
B2 X2O Ba 80.9(13) 3_565 3_565
B2 X2O Ba 120.8(14) . 3_565
Sr X2O Ba 91.1(3) . 3_565
MSR X2O Ba 89.0(3) 4_665 3_565
MBA X2O Ba 89.0(3) 4_665 3_565
Sr X2O Ba 79.1(4) 4_665 3_565
X2F X2O Ba 22(3) . .
X2FC X2O Ba 137(3) 7_665 .
X2F X2O Ba 137(3) 7_665 .
B2 X2O Ba 120.8(14) 3_565 .
B2 X2O Ba 80.9(13) . .
Sr X2O Ba 91.1(3) . .
MSR X2O Ba 89.0(3) 4_665 .
MBA X2O Ba 89.0(3) 4_665 .
Sr X2O Ba 79.1(4) 4_665 .
Ba X2O Ba 158.2(7) 3_565 .
X2O X2F X2FC 32(3) . 7_665
X2O X2F X2F 32(3) . 7_665
X2FC X2F X2F 0(4) 7_665 7_665
X2O X2F B2 58(3) . .
X2FC X2F B2 90.0(12) 7_665 .
X2F X2F B2 90.0(12) 7_665 .
X2O X2F B2 28(3) . 3_565
X2FC X2F B2 59.3(11) 7_665 3_565
X2F X2F B2 59.3(11) 7_665 3_565
B2 X2F B2 31(2) . 3_565
X2O X2F Sr 110(3) . 4_665
X2FC X2F Sr 79.0(4) 7_665 4_665
X2F X2F Sr 79.0(4) 7_665 4_665
B2 X2F Sr 168.4(14) . 4_665
B2 X2F Sr 138.2(14) 3_565 4_665
X2O X2F Sr 71(3) . .
X2FC X2F Sr 79.1(4) 7_665 .
X2F X2F Sr 79.1(4) 7_665 .
B2 X2F Sr 80.4(11) . .
B2 X2F Sr 76.1(10) 3_565 .
Sr X2F Sr 93.8(6) 4_665 .
X2O X2F MBA 84(3) . 4_665
X2FC X2F MBA 79.4(4) 7_665 4_665
X2F X2F MBA 79.4(4) 7_665 4_665
B2 X2F MBA 85.8(13) . 4_665
B2 X2F MBA 81.0(11) 3_565 4_665
Sr X2F MBA 95.7(6) 4_665 4_665
Sr X2F MBA 154.4(9) . 4_665
X2O X2F MSR 84(3) . 4_665
X2FC X2F MSR 79.4(4) 7_665 4_665
X2F X2F MSR 79.4(4) 7_665 4_665
B2 X2F MSR 85.8(13) . 4_665
B2 X2F MSR 81.0(11) 3_565 4_665
Sr X2F MSR 95.7(6) 4_665 4_665
Sr X2F MSR 154.4(9) . 4_665
MBA X2F MSR 0.0 4_665 4_665
X2O X2F Ba 154(3) . .
X2FC X2F Ba 173.2(4) 7_665 .
X2F X2F Ba 173.2(4) 7_665 .
B2 X2F Ba 96.8(12) . .
B2 X2F Ba 127.4(13) 3_565 .
Sr X2F Ba 94.2(6) 4_665 .
Sr X2F Ba 101.6(6) . .
MBA X2F Ba 101.4(6) 4_665 .
MSR X2F Ba 101.4(6) 4_665 .
B2 B2 B2 60.000(18) 3_565 2_665
B2 B2 X2O 121.1(14) 3_565 2_665
B2 B2 X2O 70.0(13) 2_665 2_665
B2 B2 X2O 70.0(13) 3_565 .
B2 B2 X2O 121.1(14) 2_665 .
X2O B2 X2O 118(3) 2_665 .
B2 B2 X1O 70.8(11) 3_565 .
B2 B2 X1O 70.8(11) 2_665 .
X2O B2 X1O 120.3(13) 2_665 .
X2O B2 X1O 120.3(13) . .
B2 B2 X2FC 135.5(13) 3_565 9_565
B2 B2 X2FC 90.0(12) 2_665 9_565
X2O B2 X2FC 20.1(7) 2_665 9_565
X2O B2 X2FC 107(2) . 9_565
X1O B2 X2FC 132.9(11) . 9_565
B2 B2 X2F 135.5(13) 3_565 9_565
B2 B2 X2F 90.0(12) 2_665 9_565
X2O B2 X2F 20.1(7) 2_665 9_565
X2O B2 X2F 107(2) . 9_565
X1O B2 X2F 132.9(11) . 9_565
X2FC B2 X2F 0.0(15) 9_565 9_565
B2 B2 X2F 90.0(12) 3_565 .
B2 B2 X2F 135.5(13) 2_665 .
X2O B2 X2F 107(2) 2_665 .
X2O B2 X2F 20.1(7) . .
X1O B2 X2F 132.9(11) . .
X2FC B2 X2F 91(2) 9_565 .
X2F B2 X2F 91(2) 9_565 .
B2 B2 X2FC 111.0(11) 3_565 2_665
B2 B2 X2FC 59.3(11) 2_665 2_665
X2O B2 X2FC 10.9(8) 2_665 2_665
X2O B2 X2FC 121(2) . 2_665
X1O B2 X2FC 114.7(12) . 2_665
X2FC B2 X2FC 30.7(12) 9_565 2_665
X2F B2 X2FC 30.7(12) 9_565 2_665
X2F B2 X2FC 112(2) . 2_665
B2 B2 X2F 111.0(11) 3_565 2_665
B2 B2 X2F 59.3(11) 2_665 2_665
X2O B2 X2F 10.9(8) 2_665 2_665
X2O B2 X2F 121(2) . 2_665
X1O B2 X2F 114.7(12) . 2_665
X2FC B2 X2F 30.7(12) 9_565 2_665
X2F B2 X2F 30.7(12) 9_565 2_665
X2F B2 X2F 112(2) . 2_665
X2FC B2 X2F 0.0(15) 2_665 2_665

loop_
_geom_bond_atom_site_label_1
_geom_bond_atom_site_label_2
_geom_bond_distance
_geom_bond_site_symmetry_2
Ba O1 2.677(6) .
Ba F1 2.768(5) 1_665
Ba X2FC 2.777(19) 9_565
Ba X2F 2.777(19) 9_565
Ba X2F 2.777(19) .
Ba O1 2.856(5) 5_565
Ba O1 2.856(5) 6_655
Ba O2 2.941(4) 3_675
Ba O2 2.941(5) 8_655
Ba O2 3.000(4) 10
Ba O2 3.000(4) 5_565
Sr X2O 2.378(18) .
Sr X2FC 2.467(17) 4_664
Sr X2F 2.467(17) 4_664
Sr X2FC 2.467(17) 10_554
Sr X2F 2.467(17) 10_554
Sr O2 2.500(4) 8_655
Sr O2 2.500(4) 2_655
Sr X2F 2.504(18) .
Sr X2FC 2.504(18) 7_665
Sr X2F 2.504(18) 7_665
Sr X1O 2.6120(7) .
MBA X2O 2.572(18) 5_554
MBA X2O 2.572(18) 6_654
MBA X2O 2.572(18) 4_664
MBA X2FC 2.572(17) 5_554
MBA X2F 2.572(17) 5_554
MBA X2FC 2.572(17) 12_654
MBA X2F 2.572(17) 12_654
MBA X2FC 2.572(17) 11_664
MBA X2F 2.572(17) 11_664
MBA X2FC 2.572(17) 6_654
MBA X2F 2.572(17) 6_654
MBA X2FC 2.572(17) 4_664
O1 B1 1.372(10) 1_554
O1 Ba 2.856(5) 6_654
O1 Ba 2.856(5) 5_564
O1 Sr 3.083(5) 2_665
O2 B1 1.372(5) 6_654
O2 Sr 2.500(4) 3_665
O2 Sr 2.623(4) 6_655
O2 Ba 2.941(4) 2_765
O2 Ba 3.000(4) 6_654
B1 O1 1.372(10) 1_556
B1 O2 1.372(5) 5_565
B1 O2 1.372(5) 10
B1 MSR 3.049(7) 4_665
B1 MBA 3.049(7) 4_665
B1 Sr 3.075(5) 1_556
B1 Sr 3.075(5) 2_666
B1 Ba 3.163(5) 6_655
B1 Ba 3.163(5) 5_565
F1 Ba 2.768(5) 3_565
F1 Ba 2.768(5) 1_445
F1 Ba 2.768(5) 2_655
X1O B2 1.44(3) 2_665
X1O B2 1.44(3) .
X1O B2 1.44(3) 3_565
X1O Sr 2.6120(7) 2_665
X1O Sr 2.6120(7) 3_565
X1O MBA 2.747(11) 4_664
X1O MSR 2.747(11) 4_664
X2O X2F 0.559(18) .
X2O X2FC 0.559(17) 7_665
X2O X2F 0.559(17) 7_665
X2O B2 1.38(2) 3_565
X2O B2 1.38(2) .
X2O MSR 2.572(18) 4_665
X2O MBA 2.572(18) 4_665
X2O Sr 2.71(2) 4_665
X2O Ba 3.289(4) 3_565
X2F X2FC 0.94(4) 7_665
X2F X2F 0.94(4) 7_665
X2F B2 1.59(3) .
X2F B2 1.85(2) 3_565
X2F Sr 2.467(17) 4_665
X2F MBA 2.572(17) 4_665
X2F MSR 2.572(17) 4_665
B2 B2 0.94(6) 3_565
B2 B2 0.94(6) 2_665
B2 X2O 1.38(2) 2_665
B2 X2FC 1.59(3) 9_565
B2 X2F 1.59(3) 9_565
B2 X2FC 1.85(2) 2_665
B2 X2F 1.85(2) 2_665
